data_4116581
loop_
_publ_author_name
'Susan M. Walker'
'P. Shiv Halasyamani'
'Simon Allen'
'Dermot O'Hare'

_publ_contact_author_address
;
Inorganic Chemistry Laboratory
University of Oxford
South Parks Rd.
Oxford
OX1 3QR
;
_publ_contact_author_email 'dermot.ohare@chem.ox.ac.uk '
_publ_contact_author_fax ' 01865 272 690 '
_publ_contact_author_name 'Prof. Dermot O'Hare'
_publ_contact_author_phone ' 01865 272 658 '
_publ_section_title
;
 From Molecules to Frameworks: Variable Dimensionality in the
 UO2(CH3COO)2.2H2O/HF(aq)/Piperazine System. Syntheses, Structures, and
 Characterization of Zero-Dimensional (C4N2H12)UO2F4.3H2O, One-Dimensional
 (C4N2H12)2U2F12.H2O, Two-Dimensional (C4N2H12)2(U2O4F5)4.11H2O, and
 Three-Dimensional (C4N2H12)U2O4F6
;
_journal_name_full 'Journal of the American Chemical Society'
_journal_page_first 10513
_journal_page_last 10521
_journal_paper_doi 10.1021/ja992145f
_journal_volume 121
_journal_year 1999
_chemical_formula_moiety 'C8 H26 N4 O1 F12 U2'
_chemical_formula_sum 'C8 H26 F12 N4 O U2'
_chemical_formula_weight 898.35
_chemical_name_systematic
;

 ?

;
_space_group_IT_number 12
_symmetry_cell_setting monoclinic
_symmetry_space_group_name_Hall '-C 2y'
_symmetry_space_group_name_H-M 'C 1 2/m 1'
_atom_sites_solution_hydrogens geom
_atom_sites_solution_primary direct
_atom_sites_solution_secondary difmap
_audit_creation_method SHELXL-97
_cell_angle_alpha 90.00
_cell_angle_beta 107.68(1)
_cell_angle_gamma 90.00
_cell_formula_units_Z 2
_cell_length_a 13.017(1)
_cell_length_b 12.379(1)
_cell_length_c 6.651(1)
_cell_measurement_reflns_used 25
_cell_measurement_temperature 150.0(1)
_cell_measurement_theta_max 0
_cell_measurement_theta_min 0
_cell_volume 1021.1(2)
_computing_molecular_graphics 'Ortep-3 for Windows (Farrugia, 1997)'
_computing_publication_material 'WinGX publication routines (Farrugia, 1998)'
_computing_structure_refinement 'SHELXL-97 (Sheldrick, 1997)'
_diffrn_ambient_temperature 150.0(1)
_diffrn_radiation_monochromator graphite
_diffrn_radiation_source 'fine-focus sealed tube'
_diffrn_radiation_type MoK\a
_diffrn_radiation_wavelength 0.71073
_diffrn_reflns_av_R_equivalents 0.0265
_diffrn_reflns_av_sigmaI/netI 0.0332
_diffrn_reflns_limit_h_max 16
_diffrn_reflns_limit_h_min -16
_diffrn_reflns_limit_k_max 15
_diffrn_reflns_limit_k_min -15
_diffrn_reflns_limit_l_max 8
_diffrn_reflns_limit_l_min -8
_diffrn_reflns_number 2005
_diffrn_reflns_theta_max 26.50
_diffrn_reflns_theta_min 2.32
_exptl_absorpt_coefficient_mu 15.951
_exptl_absorpt_correction_T_max 0.3234
_exptl_absorpt_correction_T_min 0.1404
_exptl_absorpt_correction_type refdelf
_exptl_absorpt_process_details
;
 ?
;
_exptl_crystal_colour green
_exptl_crystal_density_diffrn 2.922
_exptl_crystal_description needle
_exptl_crystal_F_000 800
_exptl_crystal_size_max 0.54
_exptl_crystal_size_mid 0.03
_exptl_crystal_size_min 0.03
_refine_ls_extinction_coef 0.0029(3)
_refine_ls_extinction_expression Fc^*^=kFc[1+0.001xFc^2^\l^3^/sin(2\q)]^-1/4^
_refine_ls_extinction_method SHELXL
_refine_ls_goodness_of_fit_ref 1.208
_refine_ls_hydrogen_treatment mixed
_refine_ls_matrix_type full
_refine_ls_number_parameters 73
_refine_ls_number_reflns 1058
_refine_ls_number_restraints 0
_refine_ls_restrained_S_all 1.208
_refine_ls_R_factor_all 0.0299
_refine_ls_R_factor_gt 0.0293
_refine_ls_shift/su_max 0.013
_refine_ls_shift/su_mean 0.001
_refine_ls_structure_factor_coef Fsqd
_refine_ls_weighting_details 'calc w=1/[\s^2^(Fo^2^)+(0.0451P)^2^+6.7686P] where P=(Fo^2^+2Fc^2^)/3'
_refine_ls_weighting_scheme calc
_refine_ls_wR_factor_gt 0.0793
_refine_ls_wR_factor_ref 0.0798
_reflns_number_gt 1040
_reflns_number_total 1058
_reflns_threshold_expression >2sigma(I)
_cod_data_source_file ja992145f_3.cif
_cod_data_source_block ufo-9
_cod_original_cell_volume 1021.10(3)
_cod_original_sg_symbol_H-M 'C 2/m'
_cod_original_formula_sum 'C8 H26 N4 O1 F12 U2'
_cod_database_code 4116581

loop_
_symmetry_equiv_pos_as_xyz
'x, y, z'
'-x, y, -z'
'x+1/2, y+1/2, z'
'-x+1/2, y+1/2, -z'
'-x, -y, -z'
'x, -y, z'
'-x+1/2, -y+1/2, -z'
'x+1/2, -y+1/2, z'

loop_
_atom_site_label
_atom_site_type_symbol
_atom_site_fract_x
_atom_site_fract_y
_atom_site_fract_z
_atom_site_U_iso_or_equiv
_atom_site_adp_type
_atom_site_occupancy
_atom_site_symmetry_multiplicity
_atom_site_calc_flag
_atom_site_refinement_flags
U1 U 0.59326(2) 0.0000 -0.19481(4) 0.0142(2) Uani 1 2 d S
F1 F 0.7580(5) 0.0000 0.0516(11) 0.057(3) Uani 1 2 d S
F2 F 0.5000 0.1023(5) -0.5000 0.0218(12) Uani 1 2 d S
F3 F 0.4224(4) 0.0000 -0.1638(9) 0.0195(11) Uani 1 2 d S
F4 F 0.7056(5) 0.0000 -0.3878(10) 0.0227(12) Uani 1 2 d S
F5 F 0.6166(5) 0.1683(4) -0.1054(8) 0.0388(13) Uani 1 1 d .
N1 C 0.7280(9) -0.1632(8) -0.6535(14) 0.045(3) Uani 1 1 d .
H1C H 0.7283 -0.1348 -0.7941 0.055 Uiso 1 1 calc R
H1D H 0.6972 -0.1062 -0.5823 0.055 Uiso 1 1 calc R
C1 N 0.6592(12) 0.2622(13) 0.3158(18) 0.099(5) Uani 1 1 d .
H1A H 0.5832 0.2428 0.2352 0.124 Uiso 1 1 calc R
H1B H 0.6854 0.3161 0.2306 0.124 Uiso 1 1 calc R
C2 C 0.8386(12) -0.1873(11) -0.5254(18) 0.068(4) Uani 1 1 d .
H2A H 0.8819 -0.1192 -0.4989 0.083 Uiso 1 1 calc R
H2B H 0.8722 -0.2381 -0.6041 0.083 Uiso 1 1 calc R
O1 O 0.9764(17) 0.0000 0.193(3) 0.072(8) Uani 0.50 2 d SP

loop_
_atom_site_aniso_label
_atom_site_aniso_U_11
_atom_site_aniso_U_22
_atom_site_aniso_U_33
_atom_site_aniso_U_23
_atom_site_aniso_U_13
_atom_site_aniso_U_12
U1 0.0140(2) 0.0147(3) 0.0137(3) 0.000 0.00406(14) 0.000
F1 0.018(3) 0.130(9) 0.021(4) 0.000 0.001(3) 0.000
F2 0.028(3) 0.012(3) 0.021(3) 0.000 0.000(2) 0.000
F3 0.017(3) 0.021(3) 0.021(3) 0.000 0.005(2) 0.000
F4 0.020(3) 0.031(3) 0.021(3) 0.000 0.011(2) 0.000
F5 0.072(4) 0.024(3) 0.019(3) -0.0092(18) 0.013(2) -0.021(2)
N1 0.082(7) 0.034(5) 0.019(4) 0.008(3) 0.016(4) 0.042(5)
C1 0.135(12) 0.114(12) 0.045(7) -0.008(7) 0.023(6) -0.085(11)
C2 0.107(10) 0.060(8) 0.036(6) 0.008(5) 0.021(6) 0.059(7)
O1 0.038(11) 0.15(3) 0.032(12) 0.000 0.014(8) 0.000

loop_
_atom_type_symbol
_atom_type_description
_atom_type_scat_dispersion_real
_atom_type_scat_dispersion_imag
_atom_type_scat_source
C C 0.0033 0.0016 'International Tables Vol C Tables 4.2.6.8 and 6.1.1.4'
H H 0.0000 0.0000 'International Tables Vol C Tables 4.2.6.8 and 6.1.1.4'
N N 0.0061 0.0033 'International Tables Vol C Tables 4.2.6.8 and 6.1.1.4'
O O 0.0106 0.0060 'International Tables Vol C Tables 4.2.6.8 and 6.1.1.4'
F F 0.0171 0.0103 'International Tables Vol C Tables 4.2.6.8 and 6.1.1.4'
U U -9.6767 9.6646 'International Tables Vol C Tables 4.2.6.8 and 6.1.1.4'

loop_
_geom_angle_atom_site_label_1
_geom_angle_atom_site_label_2
_geom_angle_atom_site_label_3
_geom_angle
_geom_angle_site_symmetry_1
_geom_angle_site_symmetry_3
F5 U1 F5 148.9(3) . 6
F5 U1 F4 95.56(15) . .
F5 U1 F4 95.56(15) 6 .
F5 U1 F1 77.20(16) . .
F5 U1 F1 77.20(16) 6 .
F4 U1 F1 76.9(2) . .
F5 U1 F3 91.96(16) . .
F5 U1 F3 91.96(16) 6 .
F4 U1 F3 151.5(2) . .
F1 U1 F3 131.6(2) . .
F5 U1 F2 137.53(18) . 5_654
F5 U1 F2 73.46(18) 6 5_654
F4 U1 F2 76.27(13) . 5_654
F1 U1 F2 137.62(14) . 5_654
F3 U1 F2 79.64(12) . 5_654
F5 U1 F2 73.46(18) . .
F5 U1 F2 137.53(18) 6 .
F4 U1 F2 76.27(13) . .
F1 U1 F2 137.62(14) . .
F3 U1 F2 79.64(12) . .
F2 U1 F2 64.1(2) 5_654 .
F5 U1 F3 77.23(13) . 5_655
F5 U1 F3 77.23(13) 6 5_655
F4 U1 F3 145.7(2) . 5_655
F1 U1 F3 68.8(2) . 5_655
F3 U1 F3 62.9(2) . 5_655
F2 U1 F3 130.92(11) 5_654 5_655
F2 U1 F3 130.92(11) . 5_655
F5 U1 U1 105.50(14) . 5_654
F5 U1 U1 105.50(14) 6 5_654
F4 U1 U1 73.74(16) . 5_654
F1 U1 U1 150.63(18) . 5_654
F3 U1 U1 77.75(14) . 5_654
F2 U1 U1 32.04(11) 5_654 5_654
F2 U1 U1 32.04(11) . 5_654
F3 U1 U1 140.60(12) 5_655 5_654
F5 U1 U1 83.43(14) . 5_655
F5 U1 U1 83.43(14) 6 5_655
F4 U1 U1 175.91(16) . 5_655
F1 U1 U1 99.02(18) . 5_655
F3 U1 U1 32.60(14) . 5_655
F2 U1 U1 107.15(2) 5_654 5_655
F2 U1 U1 107.15(2) . 5_655
F3 U1 U1 30.25(12) 5_655 5_655
U1 U1 U1 110.353(13) 5_654 5_655
U1 F2 U1 115.9(2) 5_654 .
U1 F3 U1 117.1(2) . 5_655
C2 N1 C1 110.8(9) . 6_554
N1 C1 C2 111.6(11) 6_556 4_655
N1 C2 C1 111.0(12) . 4_645

loop_
_geom_bond_atom_site_label_1
_geom_bond_atom_site_label_2
_geom_bond_distance
_geom_bond_site_symmetry_2
U1 F5 2.163(5) .
U1 F5 2.163(5) 6
U1 F4 2.220(5) .
U1 F1 2.270(7) .
U1 F3 2.295(5) .
U1 F2 2.388(3) 5_654
U1 F2 2.388(3) .
U1 F3 2.455(6) 5_655
U1 U1 4.0481(6) 5_654
U1 U1 4.0538(5) 5_655
F2 U1 2.388(3) 5_654
F3 U1 2.455(6) 5_655
N1 C2 1.464(16) .
N1 C1 1.49(2) 6_554
C1 N1 1.49(2) 6_556
C1 C2 1.520(17) 4_655
C2 C1 1.520(17) 4_645
